data_7035908
loop_
_publ_author_name
'Yuan, Jian'
'Bourgeois, Cheryl J.'
'Rheingold, Arnold L.'
'Hughes, Russell P.'

_publ_section_title
;
 Synthesis, structure, and reactivity of iridium perfluorocarbene
 complexes: regio- and stereo-specific addition of HCl across a metal
 carbon double bond.
;
_journal_issue 45
_journal_name_full 'Dalton transactions (Cambridge, England : 2003)'
_journal_page_first 19528
_journal_page_last 19542
_journal_paper_doi 10.1039/c5dt02275d
_journal_volume 44
_journal_year 2015
_chemical_formula_sum 'C18 H16 Cl F6 Ir O'
_chemical_formula_weight 589.96
_chemical_name_systematic
; 
 ? 
;
_space_group_IT_number 19
_symmetry_cell_setting orthorhombic
_symmetry_space_group_name_Hall 'P 2ac 2ab'
_symmetry_space_group_name_H-M 'P 21 21 21'
_atom_sites_solution_hydrogens geom
_atom_sites_solution_primary direct
_atom_sites_solution_secondary difmap
_audit_creation_method SHELXL-97
_audit_update_record
;
2015-06-13 deposited with the CCDC.
2015-07-20 downloaded from the CCDC.
;
_cell_angle_alpha 90.00
_cell_angle_beta 90.00
_cell_angle_gamma 90.00
_cell_formula_units_Z 4
_cell_length_a 9.5574(18)
_cell_length_b 10.840(2)
_cell_length_c 17.604(3)
_cell_measurement_reflns_used 9766
_cell_measurement_temperature 100(2)
_cell_measurement_theta_max 28.14
_cell_measurement_theta_min 2.21
_cell_volume 1823.8(6)
_computing_cell_refinement 'Bruker SMART'
_computing_data_collection 'Bruker SMART'
_computing_data_reduction 'Bruker SAINT'
_computing_molecular_graphics 'Bruker SHELXTL'
_computing_publication_material 'Bruker SHELXTL'
_computing_structure_refinement 'SHELXL-97 (Sheldrick, 1997)'
_computing_structure_solution 'SHELXS-97 (Sheldrick, 1990)'
_diffrn_ambient_temperature 100(2)
_diffrn_measured_fraction_theta_full 1.000
_diffrn_measured_fraction_theta_max 0.958
_diffrn_measurement_device_type 'CCD area detector'
_diffrn_measurement_method 'phi and omega scans'
_diffrn_radiation_monochromator graphite
_diffrn_radiation_source 'fine-focus sealed tube'
_diffrn_radiation_type MoK\a
_diffrn_radiation_wavelength 0.71073
_diffrn_reflns_av_R_equivalents 0.0335
_diffrn_reflns_av_sigmaI/netI 0.0315
_diffrn_reflns_limit_h_max 12
_diffrn_reflns_limit_h_min -12
_diffrn_reflns_limit_k_max 14
_diffrn_reflns_limit_k_min -14
_diffrn_reflns_limit_l_max 23
_diffrn_reflns_limit_l_min -23
_diffrn_reflns_number 15503
_diffrn_reflns_theta_full 25.00
_diffrn_reflns_theta_max 28.14
_diffrn_reflns_theta_min 2.21
_exptl_absorpt_coefficient_mu 7.531
_exptl_absorpt_correction_T_max 0.3143
_exptl_absorpt_correction_T_min 0.2110
_exptl_absorpt_correction_type multi-scan
_exptl_absorpt_process_details SADABS
_exptl_crystal_colour yellow
_exptl_crystal_density_diffrn 2.149
_exptl_crystal_density_method 'not measured'
_exptl_crystal_description block
_exptl_crystal_F_000 1120
_exptl_crystal_size_max 0.30
_exptl_crystal_size_mid 0.30
_exptl_crystal_size_min 0.20
_refine_diff_density_max 1.552
_refine_diff_density_min -1.436
_refine_diff_density_rms 0.184
_refine_ls_abs_structure_details 'Flack H D (1983), Acta Cryst. A39, 876-881'
_refine_ls_abs_structure_Flack 0.515(14)
_refine_ls_extinction_method none
_refine_ls_goodness_of_fit_ref 1.061
_refine_ls_hydrogen_treatment constr
_refine_ls_matrix_type full
_refine_ls_number_parameters 254
_refine_ls_number_reflns 4184
_refine_ls_number_restraints 0
_refine_ls_restrained_S_all 1.061
_refine_ls_R_factor_all 0.0375
_refine_ls_R_factor_gt 0.0353
_refine_ls_shift/su_max 0.024
_refine_ls_shift/su_mean 0.003
_refine_ls_structure_factor_coef Fsqd
_refine_ls_weighting_details 'calc w=1/[\s^2^(Fo^2^)+(0.0500P)^2^+7.5000P] where P=(Fo^2^+2Fc^2^)/3'
_refine_ls_weighting_scheme calc
_refine_ls_wR_factor_gt 0.0905
_refine_ls_wR_factor_ref 0.0915
_reflns_number_gt 3997
_reflns_number_total 4184
_reflns_threshold_expression >2sigma(I)
_cod_data_source_file c5dt02275d2.cif
_cod_data_source_block rph409
_cod_depositor_comments
;
The following automatic conversions were performed:

'_symmetry_cell_setting' value 'Orthorhombic' changed to
'orthorhombic' according to
/usr/data/users/saulius/crontab/automatic-downloads/rss-feeds/RSC/lib/dictionaries/cif_core.dic
dictionary named 'cif_core.dic' version 2.4.2 from 2011-04-26.

Automatic conversion script
Id: cif_fix_values 3271 2015-04-21 07:52:19Z andrius 

 Adding full bibliography for 7035903--7035909.cif.
;
_cod_original_sg_symbol_H-M P2(1)2(1)2(1)
_cod_database_code 7035908

loop_
_symmetry_equiv_pos_as_xyz
'x, y, z'
'-x+1/2, -y, z+1/2'
'-x, y+1/2, -z+1/2'
'x+1/2, -y+1/2, -z'

loop_
_atom_site_label
_atom_site_type_symbol
_atom_site_fract_x
_atom_site_fract_y
_atom_site_fract_z
_atom_site_U_iso_or_equiv
_atom_site_adp_type
_atom_site_occupancy
_atom_site_symmetry_multiplicity
_atom_site_calc_flag
_atom_site_refinement_flags
_atom_site_disorder_assembly
_atom_site_disorder_group
Ir1 Ir 0.44096(3) 0.50765(2) 0.886594(14) 0.01940(9) Uani 0.89 1 d P . .
Ir1' Ir 0.5509(4) 0.5099(2) 0.89171(15) 0.0481(8) Uani 0.11 1 d P A 1
Cl1 Cl 0.3135(3) 0.5189(2) 1.00166(13) 0.0549(6) Uani 1 1 d . A .
F1 F 0.6868(6) 0.3494(5) 0.8861(4) 0.0584(16) Uani 1 1 d . . .
F2 F 0.5251(7) 0.1560(5) 0.9324(3) 0.0538(16) Uani 1 1 d . . .
F3 F 0.4705(6) 0.0207(4) 1.0558(3) 0.0504(13) Uani 1 1 d . A .
F4 F 0.4773(6) 0.1215(5) 1.1959(3) 0.0452(13) Uani 1 1 d . . .
F5 F 0.5462(6) 0.3638(5) 1.2122(3) 0.0480(13) Uani 1 1 d . A .
F6 F 0.6136(6) 0.5031(5) 1.0904(3) 0.0500(12) Uani 1 1 d . . .
O1 O 0.3341(11) 0.2822(10) 0.8302(6) 0.081(3) Uani 1 1 d . . .
C1 C 0.5866(8) 0.6572(7) 0.8421(4) 0.0287(16) Uani 1 1 d . A .
C2 C 0.5334(9) 0.5779(6) 0.7821(4) 0.0295(17) Uani 1 1 d . A .
C3 C 0.3849(9) 0.5948(7) 0.7752(4) 0.0302(16) Uani 1 1 d . A .
C4 C 0.3443(9) 0.6767(6) 0.8355(5) 0.0252(17) Uani 1 1 d . A .
C5 C 0.4674(9) 0.7115(6) 0.8770(4) 0.0268(16) Uani 1 1 d . A .
C6 C 0.7338(8) 0.6753(9) 0.8618(5) 0.0341(19) Uani 1 1 d . . .
H6A H 0.7706 0.7466 0.8340 0.051 Uiso 1 1 calc R A 1
H6B H 0.7872 0.6014 0.8480 0.051 Uiso 1 1 calc R A 1
H6C H 0.7422 0.6899 0.9165 0.051 Uiso 1 1 calc R A 1
C7 C 0.6239(8) 0.5039(8) 0.7284(4) 0.0339(15) Uani 1 1 d . . .
H7A H 0.6531 0.5562 0.6859 0.051 Uiso 1 1 calc R A .
H7B H 0.5704 0.4335 0.7090 0.051 Uiso 1 1 calc R . .
H7C H 0.7068 0.4739 0.7555 0.051 Uiso 1 1 calc R . .
C8 C 0.2936(9) 0.5426(8) 0.7164(4) 0.0367(18) Uani 1 1 d . . .
H8A H 0.2867 0.6004 0.6738 0.055 Uiso 1 1 calc R A .
H8B H 0.2002 0.5282 0.7377 0.055 Uiso 1 1 calc R . .
H8C H 0.3328 0.4643 0.6985 0.055 Uiso 1 1 calc R . .
C9 C 0.1961(9) 0.7212(8) 0.8500(5) 0.0354(17) Uani 1 1 d . . .
H9A H 0.1791 0.7969 0.8211 0.053 Uiso 1 1 calc R A .
H9B H 0.1840 0.7377 0.9044 0.053 Uiso 1 1 calc R . .
H9C H 0.1296 0.6575 0.8340 0.053 Uiso 1 1 calc R . .
C10 C 0.4704(12) 0.8020(7) 0.9404(4) 0.042(2) Uani 1 1 d . . .
H10A H 0.4313 0.8807 0.9231 0.064 Uiso 1 1 calc R A .
H10B H 0.5672 0.8144 0.9570 0.064 Uiso 1 1 calc R . .
H10C H 0.4146 0.7705 0.9829 0.064 Uiso 1 1 calc R . .
C11 C 0.3683(12) 0.3386(10) 0.8549(6) 0.032(2) Uani 1 1 d . A .
C12 C 0.6072(9) 0.4201(8) 0.9413(5) 0.040(2) Uani 1 1 d . A .
H12A H 0.6844 0.4691 0.9649 0.048 Uiso 1 1 calc R B 1
C13 C 0.5725(9) 0.3347(7) 1.0066(4) 0.0306(16) Uani 1 1 d . . .
C14 C 0.5368(10) 0.2116(7) 1.0010(4) 0.0376(19) Uani 1 1 d . A .
C15 C 0.5025(9) 0.1401(7) 1.0631(5) 0.0321(16) Uani 1 1 d . . .
C16 C 0.5038(8) 0.1898(8) 1.1348(4) 0.0282(16) Uani 1 1 d . A .
C17 C 0.5388(9) 0.3134(7) 1.1428(4) 0.0331(17) Uani 1 1 d . . .
C18 C 0.5714(10) 0.3823(7) 1.0805(5) 0.0409(19) Uani 1 1 d . A .

loop_
_atom_site_aniso_label
_atom_site_aniso_U_11
_atom_site_aniso_U_22
_atom_site_aniso_U_33
_atom_site_aniso_U_23
_atom_site_aniso_U_13
_atom_site_aniso_U_12
Ir1 0.01997(15) 0.01635(12) 0.02187(13) 0.00262(11) 0.00317(10) 0.00164(12)
Ir1' 0.086(3) 0.0283(14) 0.0302(13) 0.0060(14) -0.0119(15) -0.010(2)
Cl1 0.0566(13) 0.0495(14) 0.0585(12) 0.0088(11) -0.0031(11) 0.0073(13)
F1 0.050(3) 0.061(3) 0.064(4) 0.022(3) 0.030(3) 0.019(3)
F2 0.095(5) 0.040(3) 0.026(2) -0.005(2) 0.004(3) -0.007(3)
F3 0.087(4) 0.025(2) 0.039(2) -0.005(2) 0.008(2) -0.008(3)
F4 0.054(3) 0.044(3) 0.038(3) 0.013(2) 0.006(2) -0.005(2)
F5 0.063(4) 0.050(3) 0.031(2) -0.012(2) -0.008(2) 0.005(3)
F6 0.067(3) 0.030(2) 0.054(3) -0.004(3) -0.011(2) -0.008(2)
O1 0.063(7) 0.096(8) 0.085(8) 0.038(6) 0.022(6) 0.039(6)
C1 0.040(5) 0.022(3) 0.024(3) 0.005(3) -0.003(3) 0.000(3)
C2 0.052(5) 0.018(3) 0.018(3) 0.006(2) 0.002(3) 0.000(3)
C3 0.045(4) 0.025(4) 0.021(3) 0.004(3) 0.007(3) -0.012(3)
C4 0.032(5) 0.020(3) 0.023(4) 0.001(3) 0.007(3) -0.008(3)
C5 0.045(5) 0.017(3) 0.018(3) 0.004(2) 0.000(3) -0.001(3)
C6 0.030(4) 0.036(5) 0.036(5) 0.002(3) 0.008(3) -0.005(3)
C7 0.040(4) 0.030(4) 0.032(3) -0.011(4) 0.004(3) 0.012(4)
C8 0.047(5) 0.034(4) 0.029(4) -0.002(3) 0.001(3) -0.007(4)
C9 0.034(4) 0.039(4) 0.032(4) 0.001(3) 0.003(4) 0.004(4)
C10 0.085(8) 0.022(3) 0.021(3) -0.003(3) -0.002(4) 0.002(4)
C11 0.034(5) 0.038(5) 0.025(4) -0.001(4) -0.005(4) -0.002(4)
C12 0.037(4) 0.034(4) 0.048(5) 0.018(4) 0.005(4) 0.005(3)
C13 0.031(4) 0.032(4) 0.029(4) 0.004(3) 0.001(3) -0.004(3)
C14 0.050(5) 0.035(4) 0.028(4) -0.007(3) 0.002(4) 0.001(4)
C15 0.034(4) 0.021(3) 0.041(4) -0.002(3) 0.003(3) -0.001(3)
C16 0.021(3) 0.035(4) 0.028(4) 0.002(3) -0.005(3) -0.001(3)
C17 0.038(4) 0.035(4) 0.026(3) -0.004(3) -0.002(3) 0.004(3)
C18 0.045(5) 0.025(4) 0.053(5) -0.004(3) -0.013(4) -0.002(4)

loop_
_atom_type_symbol
_atom_type_description
_atom_type_scat_dispersion_real
_atom_type_scat_dispersion_imag
_atom_type_scat_source
C C 0.0033 0.0016 'International Tables Vol C Tables 4.2.6.8 and 6.1.1.4'
H H 0.0000 0.0000 'International Tables Vol C Tables 4.2.6.8 and 6.1.1.4'
O O 0.0106 0.0060 'International Tables Vol C Tables 4.2.6.8 and 6.1.1.4'
F F 0.0171 0.0103 'International Tables Vol C Tables 4.2.6.8 and 6.1.1.4'
Cl Cl 0.1484 0.1585 'International Tables Vol C Tables 4.2.6.8 and 6.1.1.4'
Ir Ir -1.4442 7.9887 'International Tables Vol C Tables 4.2.6.8 and 6.1.1.4'

loop_
_geom_angle_atom_site_label_1
_geom_angle_atom_site_label_2
_geom_angle_atom_site_label_3
_geom_angle
Ir1' Ir1 C11 112.6(4)
Ir1' Ir1 C12 38.1(3)
C11 Ir1 C12 88.7(4)
Ir1' Ir1 C2 70.1(3)
C11 Ir1 C2 102.8(4)
C12 Ir1 C2 103.9(3)
Ir1' Ir1 C5 82.6(3)
C11 Ir1 C5 155.3(4)
C12 Ir1 C5 113.5(3)
C2 Ir1 C5 62.9(3)
Ir1' Ir1 C3 107.6(3)
C11 Ir1 C3 93.3(4)
C12 Ir1 C3 141.0(3)
C2 Ir1 C3 37.9(3)
C5 Ir1 C3 62.8(3)
Ir1' Ir1 C4 115.2(2)
C11 Ir1 C4 119.0(4)
C12 Ir1 C4 150.6(3)
C2 Ir1 C4 62.8(3)
C5 Ir1 C4 37.4(3)
C3 Ir1 C4 37.4(3)
Ir1' Ir1 C1 53.4(2)
C11 Ir1 C1 139.0(4)
C12 Ir1 C1 91.0(3)
C2 Ir1 C1 38.0(3)
C5 Ir1 C1 36.8(3)
C3 Ir1 C1 62.9(3)
C4 Ir1 C1 62.1(3)
Ir1' Ir1 Cl1 116.01(16)
C11 Ir1 Cl1 96.1(3)
C12 Ir1 Cl1 91.2(3)
C2 Ir1 Cl1 156.0(2)
C5 Ir1 Cl1 94.1(2)
C3 Ir1 Cl1 127.1(2)
C4 Ir1 Cl1 95.1(2)
C1 Ir1 Cl1 124.9(2)
Ir1 Ir1' C12 114.5(4)
Ir1 Ir1' C1 99.4(3)
C12 Ir1' C1 144.6(5)
Ir1 Ir1' C2 81.3(3)
C12 Ir1' C2 148.3(5)
C1 Ir1' C2 43.1(3)
Ir1 Ir1' F1 124.9(3)
C12 Ir1' F1 41.4(4)
C1 Ir1' F1 124.0(3)
C2 Ir1' F1 106.9(3)
Ir1 Ir1' C5 70.9(3)
C12 Ir1' C5 147.2(5)
C1 Ir1' C5 37.4(3)
C2 Ir1' C5 62.5(3)
F1 Ir1' C5 161.1(3)
Ir1 Ir1' C6 132.8(3)
C12 Ir1' C6 110.5(5)
C1 Ir1' C6 34.2(3)
C2 Ir1' C6 67.3(3)
F1 Ir1' C6 98.3(3)
C5 Ir1' C6 63.7(3)
C12 F1 Ir1' 40.0(4)
C5 C1 C2 106.2(7)
C5 C1 C6 127.8(7)
C2 C1 C6 126.0(7)
C5 C1 Ir1' 90.3(5)
C2 C1 Ir1' 76.6(4)
C6 C1 Ir1' 100.4(5)
C5 C1 Ir1 69.9(4)
C2 C1 Ir1 67.3(4)
C6 C1 Ir1 127.1(5)
Ir1' C1 Ir1 27.22(16)
C3 C2 C1 109.4(7)
C3 C2 C7 125.4(7)
C1 C2 C7 124.6(7)
C3 C2 Ir1' 101.8(5)
C1 C2 Ir1' 60.4(4)
C7 C2 Ir1' 110.3(5)
C3 C2 Ir1 73.5(4)
C1 C2 Ir1 74.6(4)
C7 C2 Ir1 125.1(5)
Ir1' C2 Ir1 28.62(14)
C2 C3 C4 106.5(7)
C2 C3 C8 126.7(8)
C4 C3 C8 126.7(8)
C2 C3 Ir1 68.7(4)
C4 C3 Ir1 71.3(4)
C8 C3 Ir1 126.6(5)
C5 C4 C3 108.4(7)
C5 C4 C9 126.6(7)
C3 C4 C9 125.0(8)
C5 C4 Ir1 70.9(4)
C3 C4 Ir1 71.3(4)
C9 C4 Ir1 125.2(5)
C1 C5 C4 109.2(6)
C1 C5 C10 125.6(8)
C4 C5 C10 124.8(8)
C1 C5 Ir1 73.3(4)
C4 C5 Ir1 71.7(4)
C10 C5 Ir1 126.8(5)
C1 C5 Ir1' 52.3(4)
C4 C5 Ir1' 95.2(4)
C10 C5 Ir1' 121.8(5)
Ir1 C5 Ir1' 26.55(12)
C1 C6 Ir1' 45.4(4)
O1 C11 Ir1 162.5(15)
Ir1' C12 F1 98.6(6)
Ir1' C12 C13 143.9(7)
F1 C12 C13 107.5(6)
Ir1' C12 Ir1 27.4(2)
F1 C12 Ir1 109.3(6)
C13 C12 Ir1 117.6(6)
C14 C13 C18 114.9(7)
C14 C13 C12 126.2(7)
C18 C13 C12 118.9(7)
F2 C14 C15 116.0(7)
F2 C14 C13 121.0(7)
C15 C14 C13 122.9(7)
F3 C15 C16 118.1(7)
F3 C15 C14 121.4(7)
C16 C15 C14 120.5(7)
F4 C16 C15 121.6(7)
F4 C16 C17 120.0(7)
C15 C16 C17 118.3(7)
F5 C17 C18 119.9(7)
F5 C17 C16 120.0(7)
C18 C17 C16 120.1(7)
C17 C18 F6 119.0(7)
C17 C18 C13 123.3(7)
F6 C18 C13 117.6(8)

loop_
_geom_bond_atom_site_label_1
_geom_bond_atom_site_label_2
_geom_bond_distance
Ir1 Ir1' 1.055(4)
Ir1 C11 2.038(10)
Ir1 C12 2.086(9)
Ir1 C2 2.177(7)
Ir1 C5 2.231(6)
Ir1 C3 2.241(8)
Ir1 C4 2.241(8)
Ir1 C1 2.276(8)
Ir1 Cl1 2.367(2)
Ir1' C12 1.414(8)
Ir1' C1 1.851(8)
Ir1' C2 2.072(7)
Ir1' F1 2.173(6)
Ir1' C5 2.341(7)
Ir1' C6 2.558(9)
F1 C12 1.452(11)
F2 C14 1.354(9)
F3 C15 1.337(9)
F4 C16 1.330(9)
F5 C17 1.340(8)
F6 C18 1.382(9)
O1 C11 0.818(13)
C1 C5 1.422(11)
C1 C2 1.454(10)
C1 C6 1.462(11)
C2 C3 1.436(12)
C2 C7 1.513(10)
C3 C4 1.437(11)
C3 C8 1.468(11)
C4 C5 1.435(11)
C4 C9 1.517(12)
C5 C10 1.485(9)
C12 C13 1.512(10)
C13 C14 1.381(11)
C13 C18 1.399(11)
C14 C15 1.380(11)
C15 C16 1.372(11)
C16 C17 1.388(11)
C17 C18 1.363(12)
